data_2218415
loop_
_publ_author_name
'Shan, Shang'
'Tian, Yu-Liang'
'Wang, Shan-Heng'
'Wang, Wen-Long'
'Xu, Ying-Li'

_publ_section_title
;
 Benzyl 3-[(<i>E</i>)-furfurylidene]dithiocarbazate
;
_journal_coeditor_code HB2727
_journal_issue 6
_journal_name_full 'Acta Crystallographica Section E'
_journal_page_first o1024
_journal_paper_doi 10.1107/S160053680801307X
_journal_volume 64
_journal_year 2008
_chemical_formula_iupac 'C13 H12 N2 O S2'
_chemical_formula_moiety 'C13 H12 N2 O S2'
_chemical_formula_sum 'C13 H12 N2 O S2'
_chemical_formula_weight 276.37
_chemical_name_systematic
;
Benzyl 3-[(<i>E</i>)-furfurylidene]dithiocarbazate
;
_space_group_IT_number 2
_symmetry_cell_setting triclinic
_symmetry_space_group_name_Hall '-P 1'
_symmetry_space_group_name_H-M 'P -1'
_atom_sites_solution_hydrogens geom
_atom_sites_solution_primary direct
_atom_sites_solution_secondary difmap
_audit_creation_method SHELXL-97
_cell_angle_alpha 108.203(7)
_cell_angle_beta 99.704(9)
_cell_angle_gamma 97.910(8)
_cell_formula_units_Z 2
_cell_length_a 4.8331(11)
_cell_length_b 12.040(3)
_cell_length_c 12.549(3)
_cell_measurement_reflns_used 3836
_cell_measurement_temperature 295(2)
_cell_measurement_theta_max 25.0
_cell_measurement_theta_min 1.8
_cell_volume 669.5(3)
_computing_cell_refinement 'PROCESS-AUTO (Rigaku, 1998)'
_computing_data_collection 'PROCESS-AUTO (Rigaku, 1998)'
_computing_data_reduction 'CrystalStructure (Rigaku/MSC, 2002)'
_computing_molecular_graphics 'ORTEP-3 for Windows (Farrugia, 1997)'
_computing_publication_material 'WinGX (Farrugia, 1999)'
_computing_structure_refinement 'SHELXL97 (Sheldrick, 2008)'
_computing_structure_solution 'SIR92 (Altomare <i>et al.</i>,  1993)'
_diffrn_ambient_temperature 295(2)
_diffrn_detector_area_resol_mean 10.00
_diffrn_measured_fraction_theta_full 0.985
_diffrn_measured_fraction_theta_max 0.985
_diffrn_measurement_device_type 'Rigaku R-AXIS RAPID IP'
_diffrn_measurement_method \w
_diffrn_radiation_monochromator graphite
_diffrn_radiation_source 'fine-focus sealed tube'
_diffrn_radiation_type MoK\a
_diffrn_radiation_wavelength 0.71073
_diffrn_reflns_av_R_equivalents 0.0236
_diffrn_reflns_av_sigmaI/netI 0.0256
_diffrn_reflns_limit_h_max 5
_diffrn_reflns_limit_h_min -5
_diffrn_reflns_limit_k_max 13
_diffrn_reflns_limit_k_min -14
_diffrn_reflns_limit_l_max 14
_diffrn_reflns_limit_l_min -14
_diffrn_reflns_number 7084
_diffrn_reflns_theta_full 25.00
_diffrn_reflns_theta_max 25.00
_diffrn_reflns_theta_min 1.75
_diffrn_standards_interval_count 0
_diffrn_standards_interval_time 0
_diffrn_standards_number 0
_exptl_absorpt_coefficient_mu 0.386
_exptl_absorpt_correction_type none
_exptl_crystal_colour yellow
_exptl_crystal_density_diffrn 1.371
_exptl_crystal_density_method 'not measured'
_exptl_crystal_description prism
_exptl_crystal_F_000 288
_exptl_crystal_size_max 0.42
_exptl_crystal_size_mid 0.36
_exptl_crystal_size_min 0.32
_refine_diff_density_max 0.139
_refine_diff_density_min -0.171
_refine_ls_extinction_method none
_refine_ls_goodness_of_fit_ref 1.073
_refine_ls_hydrogen_treatment constr
_refine_ls_matrix_type full
_refine_ls_number_parameters 163
_refine_ls_number_reflns 2324
_refine_ls_number_restraints 0
_refine_ls_restrained_S_all 1.073
_refine_ls_R_factor_all 0.0458
_refine_ls_R_factor_gt 0.0328
_refine_ls_shift/su_max 0.000
_refine_ls_shift/su_mean 0.000
_refine_ls_structure_factor_coef Fsqd
_refine_ls_weighting_details 'calc w=1/[\s^2^(Fo^2^)+(0.0446P)^2^+0.0525P] where P=(Fo^2^+2Fc^2^)/3'
_refine_ls_weighting_scheme calc
_refine_ls_wR_factor_gt 0.0841
_refine_ls_wR_factor_ref 0.0898
_reflns_number_gt 1799
_reflns_number_total 2324
_reflns_threshold_expression I>2\s(I)
_cod_data_source_file hb2727.cif
_cod_data_source_block I
_cod_database_code 2218415
_cod_database_fobs_code 2218415

loop_
_symmetry_equiv_pos_as_xyz
'x, y, z'
'-x, -y, -z'

loop_
_atom_site_type_symbol
_atom_site_label
_atom_site_fract_x
_atom_site_fract_y
_atom_site_fract_z
_atom_site_U_iso_or_equiv
_atom_site_adp_type
_atom_site_calc_flag
_atom_site_refinement_flags
_atom_site_occupancy
S S1 1.03544(13) -0.02756(5) 0.32307(4) 0.0669(2) Uani d . 1
S S2 0.84716(12) 0.18647(4) 0.27822(4) 0.06143(19) Uani d . 1
O O1 0.4143(3) 0.41877(12) 0.56065(11) 0.0662(4) Uani d . 1
N N1 0.6602(3) 0.22213(13) 0.48240(13) 0.0533(4) Uani d . 1
N N2 0.7837(3) 0.12309(13) 0.45371(13) 0.0569(4) Uani d . 1
H H2N 0.7943 0.0807 0.4976 0.068 Uiso calc R 1
C C1 0.4147(4) 0.33502(16) 0.61307(15) 0.0527(5) Uani d . 1
C C2 0.2854(5) 0.36601(19) 0.70185(17) 0.0640(5) Uani d . 1
H H2 0.2592 0.3242 0.7516 0.077 Uiso calc R 1
C C3 0.1967(5) 0.47383(19) 0.70534(19) 0.0711(6) Uani d . 1
H H3 0.1011 0.5168 0.7574 0.085 Uiso calc R 1
C C4 0.2776(5) 0.50159(19) 0.61914(19) 0.0720(6) Uani d . 1
H H4 0.2452 0.5687 0.6011 0.086 Uiso calc R 1
C C5 0.5457(4) 0.23599(17) 0.56929(16) 0.0548(5) Uani d . 1
H H5 0.5479 0.1793 0.6054 0.066 Uiso calc R 1
C C6 0.8870(4) 0.09223(16) 0.35868(15) 0.0510(5) Uani d . 1
C C7 1.0091(5) 0.11971(19) 0.15901(17) 0.0647(5) Uani d . 1
H H7A 1.2107 0.1229 0.1872 0.078 Uiso calc R 1
H H7B 0.9145 0.0368 0.1189 0.078 Uiso calc R 1
C C8 0.9740(4) 0.19026(17) 0.07913(16) 0.0560(5) Uani d . 1
C C9 0.7422(5) 0.1560(2) -0.01297(19) 0.0764(6) Uani d . 1
H H9 0.6064 0.0877 -0.0258 0.092 Uiso calc R 1
C C10 0.7056(7) 0.2192(3) -0.0861(2) 0.0916(8) Uani d . 1
H H10 0.5469 0.1939 -0.1476 0.110 Uiso calc R 1
C C11 0.9002(8) 0.3183(3) -0.0689(3) 0.0931(9) Uani d . 1
H H11 0.8750 0.3616 -0.1182 0.112 Uiso calc R 1
C C12 1.1348(7) 0.3554(2) 0.0210(3) 0.0979(9) Uani d . 1
H H12 1.2695 0.4235 0.0325 0.117 Uiso calc R 1
C C13 1.1712(5) 0.2906(2) 0.0954(2) 0.0795(6) Uani d . 1
H H13 1.3306 0.3159 0.1565 0.095 Uiso calc R 1

loop_
_atom_site_aniso_label
_atom_site_aniso_U_11
_atom_site_aniso_U_22
_atom_site_aniso_U_33
_atom_site_aniso_U_12
_atom_site_aniso_U_13
_atom_site_aniso_U_23
S1 0.0906(4) 0.0557(3) 0.0675(3) 0.0399(3) 0.0222(3) 0.0265(2)
S2 0.0790(4) 0.0596(3) 0.0632(3) 0.0369(3) 0.0240(3) 0.0313(2)
O1 0.0945(11) 0.0586(8) 0.0640(8) 0.0373(7) 0.0296(7) 0.0313(7)
N1 0.0610(10) 0.0490(9) 0.0560(9) 0.0254(8) 0.0127(8) 0.0206(7)
N2 0.0722(11) 0.0519(9) 0.0595(9) 0.0302(8) 0.0188(8) 0.0275(7)
C1 0.0573(12) 0.0517(11) 0.0549(10) 0.0174(9) 0.0118(9) 0.0244(9)
C2 0.0741(14) 0.0667(13) 0.0656(12) 0.0244(11) 0.0285(11) 0.0316(10)
C3 0.0787(15) 0.0672(14) 0.0736(14) 0.0314(12) 0.0303(12) 0.0187(11)
C4 0.0920(17) 0.0575(13) 0.0773(14) 0.0389(12) 0.0243(12) 0.0253(11)
C5 0.0623(12) 0.0526(11) 0.0585(11) 0.0213(9) 0.0138(9) 0.0275(9)
C6 0.0525(11) 0.0483(11) 0.0547(10) 0.0173(9) 0.0079(8) 0.0201(8)
C7 0.0737(14) 0.0654(13) 0.0702(12) 0.0341(11) 0.0265(11) 0.0303(10)
C8 0.0629(13) 0.0559(12) 0.0600(11) 0.0263(10) 0.0251(10) 0.0229(9)
C9 0.0843(17) 0.0717(15) 0.0764(14) 0.0172(12) 0.0151(13) 0.0309(12)
C10 0.117(2) 0.100(2) 0.0697(15) 0.0416(18) 0.0182(14) 0.0385(15)
C11 0.132(3) 0.103(2) 0.0922(19) 0.065(2) 0.0647(19) 0.0602(17)
C12 0.103(2) 0.0752(17) 0.142(3) 0.0230(16) 0.062(2) 0.0551(18)
C13 0.0761(16) 0.0753(16) 0.0940(16) 0.0195(13) 0.0238(13) 0.0346(13)

loop_
_atom_type_symbol
_atom_type_description
_atom_type_scat_dispersion_real
_atom_type_scat_dispersion_imag
_atom_type_scat_source
C C 0.0033 0.0016 'International Tables Vol C Tables 4.2.6.8 and 6.1.1.4'
H H 0.0000 0.0000 'International Tables Vol C Tables 4.2.6.8 and 6.1.1.4'
N N 0.0061 0.0033 'International Tables Vol C Tables 4.2.6.8 and 6.1.1.4'
O O 0.0106 0.0060 'International Tables Vol C Tables 4.2.6.8 and 6.1.1.4'
S S 0.1246 0.1234 'International Tables Vol C Tables 4.2.6.8 and 6.1.1.4'

loop_
_geom_angle_atom_site_label_1
_geom_angle_atom_site_label_2
_geom_angle_atom_site_label_3
_geom_angle
C6 S2 C7 102.07(9)
C4 O1 C1 106.12(15)
C5 N1 N2 114.92(16)
C6 N2 N1 120.90(15)
C6 N2 H2N 119.6
N1 N2 H2N 119.6
C2 C1 O1 109.46(17)
C2 C1 C5 131.99(18)
O1 C1 C5 118.55(16)
C1 C2 C3 107.23(19)
C1 C2 H2 126.4
C3 C2 H2 126.4
C4 C3 C2 106.14(18)
C4 C3 H3 126.9
C2 C3 H3 126.9
C3 C4 O1 111.05(19)
C3 C4 H4 124.5
O1 C4 H4 124.5
N1 C5 C1 122.66(18)
N1 C5 H5 118.7
C1 C5 H5 118.7
N2 C6 S1 121.22(14)
N2 C6 S2 114.01(13)
S1 C6 S2 124.76(11)
C8 C7 S2 107.15(13)
C8 C7 H7A 110.3
S2 C7 H7A 110.3
C8 C7 H7B 110.3
S2 C7 H7B 110.3
H7A C7 H7B 108.5
C13 C8 C9 117.6(2)
C13 C8 C7 121.2(2)
C9 C8 C7 121.1(2)
C10 C9 C8 122.0(2)
C10 C9 H9 119.0
C8 C9 H9 119.0
C11 C10 C9 119.8(3)
C11 C10 H10 120.1
C9 C10 H10 120.1
C10 C11 C12 120.3(3)
C10 C11 H11 119.9
C12 C11 H11 119.9
C11 C12 C13 119.7(3)
C11 C12 H12 120.1
C13 C12 H12 120.1
C8 C13 C12 120.5(2)
C8 C13 H13 119.7
C12 C13 H13 119.7

loop_
_geom_bond_atom_site_label_1
_geom_bond_atom_site_label_2
_geom_bond_distance
_geom_bond_publ_flag
S1 C6 1.6686(18) n
S2 C6 1.7477(19) n
S2 C7 1.820(2) n
O1 C4 1.363(2) ?
O1 C1 1.365(2) ?
N1 C5 1.280(2) n
N1 N2 1.381(2) n
N2 C6 1.336(2) n
N2 H2N 0.8600 ?
C1 C2 1.345(3) ?
C1 C5 1.428(3) ?
C2 C3 1.412(3) ?
C2 H2 0.9300 ?
C3 C4 1.329(3) ?
C3 H3 0.9300 ?
C4 H4 0.9300 ?
C5 H5 0.9300 ?
C7 C8 1.507(3) ?
C7 H7A 0.9700 ?
C7 H7B 0.9700 ?
C8 C13 1.369(3) ?
C8 C9 1.378(3) ?
C9 C10 1.369(3) ?
C9 H9 0.9300 ?
C10 C11 1.348(4) ?
C10 H10 0.9300 ?
C11 C12 1.368(4) ?
C11 H11 0.9300 ?
C12 C13 1.395(4) ?
C12 H12 0.9300 ?
C13 H13 0.9300 ?

loop_
_geom_hbond_atom_site_label_D
_geom_hbond_atom_site_label_H
_geom_hbond_atom_site_label_A
_geom_hbond_site_symmetry_A
_geom_hbond_distance_DH
_geom_hbond_distance_HA
_geom_hbond_distance_DA
_geom_hbond_angle_DHA
_geom_hbond_publ_flag
N2 H2N S1 2_756 0.86 2.56 3.3761(19) 158 y

loop_
_cod_related_entry_id
_cod_related_entry_database
_cod_related_entry_code
1 ChemSpider 30655497
